data_4038100
loop_
_publ_author_name
'Blahun, Oleksandr P.'
'Rozhenko, Alexander B.'
'Rusanov, Eduard'
'Zhersh, Serhii'
'Tolmachev, Andrey A.'
'Volochnyuk, Dmitriy M.'
'Grygorenko, Oleksandr O.'

_publ_section_title
;
 Twisting and turning the sulfonamide bond: synthetic, quantum chemical
 and crystallographic study.
;
_journal_name_full 'The Journal of organic chemistry'
_journal_paper_doi 10.1021/acs.joc.9b03394
_journal_year 2020
_chemical_formula_moiety 'C5 H9 N O2 S'
_chemical_formula_sum 'C5 H9 N O2 S'
_chemical_formula_weight 147.19
_space_group_crystal_system monoclinic
_space_group_IT_number 14
_space_group_name_Hall '-P 2yn'
_space_group_name_H-M_alt 'P 1 21/n 1'
_atom_sites_solution_hydrogens geom
_audit_creation_method SHELXL-2016/4
_cell_angle_alpha 90
_cell_angle_beta 96.211(5)
_cell_angle_gamma 90
_cell_formula_units_Z 4
_cell_length_a 6.4204(11)
_cell_length_b 11.0682(19)
_cell_length_c 8.9552(11)
_cell_measurement_reflns_used 860
_cell_measurement_temperature 173(1)
_cell_measurement_theta_max 26.72
_cell_measurement_theta_min 2.94
_cell_volume 632.64(17)
_computing_cell_refinement 'Bruker SMART'
_computing_data_collection 'Bruker SMART'
_computing_data_reduction 'Bruker SAINT'
_computing_molecular_graphics 'Bruker SHELXTL'
_computing_publication_material 'Bruker SHELXTL'
_computing_structure_refinement 'SHELXL-2016/4 (Sheldrick, 2016)'
_computing_structure_solution 'Bruker SHELXTL'
_diffrn_ambient_temperature 173(1)
_diffrn_measured_fraction_theta_full 0.999
_diffrn_measured_fraction_theta_max 0.999
_diffrn_measurement_device_type 'CCD area detector'
_diffrn_measurement_method 'phi and omega scans'
_diffrn_radiation_monochromator graphite
_diffrn_radiation_source 'sealed tube'
_diffrn_radiation_type MoK\a
_diffrn_radiation_wavelength 0.71073
_diffrn_reflns_av_R_equivalents 0.0262
_diffrn_reflns_av_unetI/netI 0.0199
_diffrn_reflns_Laue_measured_fraction_full 0.999
_diffrn_reflns_Laue_measured_fraction_max 0.999
_diffrn_reflns_limit_h_max 6
_diffrn_reflns_limit_h_min -7
_diffrn_reflns_limit_k_max 13
_diffrn_reflns_limit_k_min -13
_diffrn_reflns_limit_l_max 10
_diffrn_reflns_limit_l_min -11
_diffrn_reflns_number 5573
_diffrn_reflns_point_group_measured_fraction_full 0.999
_diffrn_reflns_point_group_measured_fraction_max 0.999
_diffrn_reflns_theta_full 25.242
_diffrn_reflns_theta_max 25.997
_diffrn_reflns_theta_min 2.936
_exptl_absorpt_coefficient_mu 0.430
_exptl_absorpt_correction_T_max 0.93
_exptl_absorpt_correction_T_min 0.82
_exptl_absorpt_correction_type multi-scan
_exptl_absorpt_process_details SADABS
_exptl_crystal_colour colourless
_exptl_crystal_density_diffrn 1.545
_exptl_crystal_description prizm
_exptl_crystal_F_000 312
_exptl_crystal_size_max 0.410
_exptl_crystal_size_mid 0.300
_exptl_crystal_size_min 0.170
_refine_diff_density_max 0.293
_refine_diff_density_min -0.386
_refine_diff_density_rms 0.064
_refine_ls_extinction_method none
_refine_ls_goodness_of_fit_ref 1.018
_refine_ls_hydrogen_treatment constr
_refine_ls_matrix_type full
_refine_ls_number_parameters 82
_refine_ls_number_reflns 1242
_refine_ls_number_restraints 0
_refine_ls_restrained_S_all 1.018
_refine_ls_R_factor_all 0.0339
_refine_ls_R_factor_gt 0.0304
_refine_ls_shift/su_max 0.003
_refine_ls_shift/su_mean 0.001
_refine_ls_structure_factor_coef Fsqd
_refine_ls_weighting_details 'w=1/[\s^2^(Fo^2^)+(0.0536P)^2^+0.3483P] where P=(Fo^2^+2Fc^2^)/3'
_refine_ls_weighting_scheme calc
_refine_ls_wR_factor_gt 0.0860
_refine_ls_wR_factor_ref 0.0885
_reflns_Friedel_coverage 0.000
_reflns_number_gt 1121
_reflns_number_total 1242
_reflns_threshold_expression 'I > 2\s(I)'
_cod_data_source_file jo9b03394_si_006.cif
_cod_data_source_block xr35
_cod_original_sg_symbol_H-M 'P 21/n'
_cod_database_code 4038100
_shelx_shelxl_version_number 2016/4
_shelx_space_group_comment
;
The symmetry employed for this shelxl refinement is uniquely defined
by the following loop, which should always be used as a source of
symmetry information in preference to the above space-group names.
They are only intended as comments.
;
_shelx_estimated_absorpt_t_min 0.843
_shelx_estimated_absorpt_t_max 0.931

loop_
_space_group_symop_operation_xyz
'x, y, z'
'-x+1/2, y+1/2, -z+1/2'
'-x, -y, -z'
'x-1/2, -y-1/2, z-1/2'

loop_
_atom_site_label
_atom_site_type_symbol
_atom_site_fract_x
_atom_site_fract_y
_atom_site_fract_z
_atom_site_U_iso_or_equiv
_atom_site_adp_type
_atom_site_occupancy
_atom_site_site_symmetry_order
_atom_site_calc_flag
_atom_site_refinement_flags_posn
_atom_site_refinement_flags_adp
_atom_site_refinement_flags_occupancy
_atom_site_disorder_assembly
_atom_site_disorder_group
S1 S 0.05338(6) 0.27880(3) 0.19394(4) 0.01897(17) Uani 1 1 d . . . . .
O1 O -0.1389(2) 0.31908(12) 0.24417(15) 0.0314(3) Uani 1 1 d . . . . .
O2 O 0.1642(2) 0.36083(11) 0.10714(14) 0.0293(3) Uani 1 1 d . . . . .
N1 N 0.2146(2) 0.22593(12) 0.34026(16) 0.0217(3) Uani 1 1 d . . . . .
C1 C 0.3825(3) 0.16720(17) 0.2617(2) 0.0261(4) Uani 1 1 d . . . . .
H1A H 0.457491 0.108171 0.327085 0.031 Uiso 1 1 calc R U . . .
H1B H 0.481740 0.227403 0.234795 0.031 Uiso 1 1 calc R U . . .
C2 C 0.2754(3) 0.10396(15) 0.11703(19) 0.0253(4) Uani 1 1 d . . . . .
H2A H 0.324311 0.138408 0.027513 0.030 Uiso 1 1 calc R U . . .
H2B H 0.304533 0.017943 0.119240 0.030 Uiso 1 1 calc R U . . .
C3 C 0.0421(3) 0.12765(14) 0.12055(18) 0.0221(4) Uani 1 1 d . . . . .
H3 H -0.045369 0.116657 0.024868 0.027 Uiso 1 1 calc R U . . .
C4 C -0.0321(3) 0.06146(16) 0.2555(2) 0.0271(4) Uani 1 1 d . . . . .
H4A H 0.004459 -0.023536 0.253963 0.033 Uiso 1 1 calc R U . . .
H4B H -0.182622 0.068819 0.255688 0.033 Uiso 1 1 calc R U . . .
C5 C 0.0855(3) 0.12570(16) 0.3949(2) 0.0265(4) Uani 1 1 d . . . . .
H5A H -0.014479 0.157986 0.458241 0.032 Uiso 1 1 calc R U . . .
H5B H 0.175111 0.068519 0.453384 0.032 Uiso 1 1 calc R U . . .

loop_
_atom_site_aniso_label
_atom_site_aniso_U_11
_atom_site_aniso_U_22
_atom_site_aniso_U_33
_atom_site_aniso_U_23
_atom_site_aniso_U_13
_atom_site_aniso_U_12
S1 0.0200(3) 0.0161(2) 0.0205(2) -0.00072(14) 0.00053(16) -0.00045(14)
O1 0.0264(7) 0.0279(7) 0.0404(8) 0.0012(6) 0.0065(6) 0.0086(5)
O2 0.0367(8) 0.0209(6) 0.0308(7) 0.0044(5) 0.0058(6) -0.0050(5)
N1 0.0230(8) 0.0232(7) 0.0183(7) -0.0021(5) -0.0009(6) 0.0003(6)
C1 0.0162(9) 0.0302(9) 0.0318(9) -0.0001(7) 0.0026(7) -0.0002(7)
C2 0.0319(10) 0.0233(8) 0.0218(8) -0.0010(7) 0.0087(7) 0.0034(7)
C3 0.0261(10) 0.0164(8) 0.0222(8) -0.0024(6) -0.0047(7) -0.0021(6)
C4 0.0198(9) 0.0216(9) 0.0402(10) 0.0045(7) 0.0039(7) -0.0032(7)
C5 0.0301(10) 0.0279(9) 0.0230(9) 0.0056(7) 0.0096(7) 0.0036(7)

loop_
_atom_type_symbol
_atom_type_description
_atom_type_scat_dispersion_real
_atom_type_scat_dispersion_imag
_atom_type_scat_source
C C 0.0033 0.0016 'International Tables Vol C Tables 4.2.6.8 and 6.1.1.4'
H H 0.0000 0.0000 'International Tables Vol C Tables 4.2.6.8 and 6.1.1.4'
N N 0.0061 0.0033 'International Tables Vol C Tables 4.2.6.8 and 6.1.1.4'
O O 0.0106 0.0060 'International Tables Vol C Tables 4.2.6.8 and 6.1.1.4'
S S 0.1246 0.1234 'International Tables Vol C Tables 4.2.6.8 and 6.1.1.4'

loop_
_geom_angle_atom_site_label_1
_geom_angle_atom_site_label_2
_geom_angle_atom_site_label_3
_geom_angle
_geom_angle_site_symmetry_1
_geom_angle_site_symmetry_3
_geom_angle_publ_flag
O1 S1 O2 117.97(8) . . ?
O1 S1 N1 110.02(8) . . ?
O2 S1 N1 110.04(8) . . ?
O1 S1 C3 113.80(8) . . ?
O2 S1 C3 113.22(8) . . ?
N1 S1 C3 87.60(7) . . ?
C5 N1 C1 106.48(13) . . ?
C5 N1 S1 101.30(11) . . ?
C1 N1 S1 101.43(10) . . ?
N1 C1 C2 108.00(13) . . ?
C3 C2 C1 104.52(13) . . ?
C2 C3 C4 108.92(13) . . ?
C2 C3 S1 99.62(11) . . ?
C4 C3 S1 99.24(11) . . ?
C3 C4 C5 104.37(13) . . ?
N1 C5 C4 108.28(13) . . ?

loop_
_geom_bond_atom_site_label_1
_geom_bond_atom_site_label_2
_geom_bond_distance
_geom_bond_site_symmetry_2
_geom_bond_publ_flag
S1 O1 1.4299(13) . ?
S1 O2 1.4331(12) . ?
S1 N1 1.6845(14) . ?
S1 C3 1.7960(16) . ?
N1 C5 1.498(2) . ?
N1 C1 1.498(2) . ?
C1 C2 1.564(2) . ?
C2 C3 1.524(3) . ?
C3 C4 1.532(2) . ?
C4 C5 1.559(3) . ?
